data_1556582
loop_
_publ_author_name
'Yin, H.-Y.'
'Lai, J.'
'Tang, J.'
'Shang, Y.'
'Zhang, J.-L.'

_publ_section_title
;
 A Cryptand-Type Aluminum Tris(salophen) Complex: Synthesis,
 Characterization, and Cell Imaging Application
;
_journal_name_full Inorganics
_journal_page_first 20
_journal_paper_doi 10.3390/inorganics6010020
_journal_volume 6
_journal_year 2018
_chemical_formula_sum 'C65 H47 Al3 F3 N6 O9'
_chemical_formula_weight 1194.02
_space_group_crystal_system triclinic
_space_group_IT_number 2
_space_group_name_Hall '-P 1'
_space_group_name_H-M_alt 'P -1'
_atom_sites_solution_hydrogens geom
_cell_angle_alpha 65.028(6)
_cell_angle_beta 87.853(7)
_cell_angle_gamma 89.408(7)
_cell_formula_units_Z 2
_cell_length_a 13.060(6)
_cell_length_b 19.920(10)
_cell_length_c 21.490(11)
_cell_measurement_reflns_used 4690
_cell_measurement_temperature 296(2)
_cell_measurement_theta_max 24.36
_cell_measurement_theta_min 2.26
_cell_volume 5064(4)
_computing_structure_refinement 'SHELXL-2014/7 (Sheldrick, 2014)'
_diffrn_ambient_temperature 296(2)
_diffrn_measured_fraction_theta_full 0.979
_diffrn_measured_fraction_theta_max 0.979
_diffrn_measurement_device_type 'Bruker APEX-II CCD'
_diffrn_radiation_type MoK\a
_diffrn_radiation_wavelength 0.71073
_diffrn_reflns_av_R_equivalents 0.0424
_diffrn_reflns_av_unetI/netI 0.0978
_diffrn_reflns_Laue_measured_fraction_full 0.979
_diffrn_reflns_Laue_measured_fraction_max 0.979
_diffrn_reflns_limit_h_max 8
_diffrn_reflns_limit_h_min -15
_diffrn_reflns_limit_k_max 23
_diffrn_reflns_limit_k_min -22
_diffrn_reflns_limit_l_max 24
_diffrn_reflns_limit_l_min -25
_diffrn_reflns_number 26408
_diffrn_reflns_point_group_measured_fraction_full 0.979
_diffrn_reflns_point_group_measured_fraction_max 0.979
_diffrn_reflns_theta_full 24.858
_diffrn_reflns_theta_max 24.858
_diffrn_reflns_theta_min 1.834
_exptl_absorpt_coefficient_mu 0.080
_exptl_absorpt_correction_T_max 0.9824
_exptl_absorpt_correction_T_min 0.9635
_exptl_absorpt_correction_type multi-scan
_exptl_absorpt_process_details SADABS
_exptl_crystal_colour yellow
_exptl_crystal_density_diffrn 0.783
_exptl_crystal_description block
_exptl_crystal_F_000 1234
_exptl_crystal_size_max 0.42
_exptl_crystal_size_mid 0.4
_exptl_crystal_size_min 0.2
_refine_diff_density_max 0.460
_refine_diff_density_min -0.292
_refine_diff_density_rms 0.051
_refine_ls_extinction_coef .
_refine_ls_extinction_method none
_refine_ls_goodness_of_fit_ref 1.014
_refine_ls_hydrogen_treatment constr
_refine_ls_matrix_type full
_refine_ls_number_parameters 778
_refine_ls_number_reflns 17212
_refine_ls_number_restraints 0
_refine_ls_restrained_S_all 1.014
_refine_ls_R_factor_all 0.0991
_refine_ls_R_factor_gt 0.0556
_refine_ls_shift/su_max 0.000
_refine_ls_shift/su_mean 0.000
_refine_ls_structure_factor_coef Fsqd
_refine_ls_weighting_details 'w=1/[\s^2^(Fo^2^)+(0.0770P)^2^] where P=(Fo^2^+2Fc^2^)/3'
_refine_ls_weighting_scheme calc
_refine_ls_wR_factor_gt 0.1471
_refine_ls_wR_factor_ref 0.1635
_reflns_Friedel_coverage 0.000
_reflns_Friedel_fraction_full .
_reflns_Friedel_fraction_max .
_reflns_number_gt 9858
_reflns_number_total 17212
_reflns_threshold_expression 'I > 2\s(I)'
_cod_data_source_file Inorganics-2018-6-20.cif
_cod_data_source_block 5
_cod_database_code 1556582
_shelx_space_group_comment
;
The symmetry employed for this shelxl refinement is uniquely defined
by the following loop, which should always be used as a source of
symmetry information in preference to the above space-group names.
They are only intended as comments.
;

loop_
_space_group_symop_operation_xyz
'x, y, z'
'-x, -y, -z'

loop_
_atom_site_label
_atom_site_type_symbol
_atom_site_fract_x
_atom_site_fract_y
_atom_site_fract_z
_atom_site_U_iso_or_equiv
_atom_site_adp_type
_atom_site_occupancy
_atom_site_site_symmetry_order
_atom_site_calc_flag
_atom_site_refinement_flags_posn
_atom_site_refinement_flags_adp
_atom_site_refinement_flags_occupancy
_atom_site_disorder_assembly
_atom_site_disorder_group
Al1 Al 0.30254(7) 0.94970(5) 0.13990(5) 0.0280(2) Uani 1 1 d . . . . .
Al2 Al 0.21406(6) 0.90321(5) 0.44586(5) 0.0256(2) Uani 1 1 d . . . . .
Al3 Al 0.33112(7) 0.63533(5) 0.38055(5) 0.0266(2) Uani 1 1 d . . . . .
F1 F 0.33312(12) 0.88908(10) 0.10197(9) 0.0341(4) Uani 1 1 d . . . . .
F2 F 0.19428(12) 0.99750(9) 0.39477(9) 0.0295(4) Uani 1 1 d . . . . .
F3 F 0.30374(12) 0.59915(9) 0.46936(9) 0.0313(4) Uani 1 1 d . . . . .
O1 O 0.40277(14) 0.91723(11) 0.20309(10) 0.0270(5) Uani 1 1 d . . . . .
O2 O 0.19350(14) 0.89480(11) 0.19079(10) 0.0285(5) Uani 1 1 d . . . . .
O3 O 0.33938(14) 0.90052(11) 0.40593(10) 0.0249(5) Uani 1 1 d . . . . .
O4 O 0.13371(14) 0.87104(11) 0.39650(10) 0.0255(5) Uani 1 1 d . . . . .
O5 O 0.41667(14) 0.70928(11) 0.37691(10) 0.0261(5) Uani 1 1 d . . . . .
O6 O 0.21162(14) 0.68649(11) 0.35777(11) 0.0282(5) Uani 1 1 d . . . . .
O7 O 0.26781(15) 1.02674(12) 0.17544(11) 0.0333(5) Uani 1 1 d . . . . .
O8 O 0.23656(14) 0.79644(11) 0.51233(11) 0.0287(5) Uani 1 1 d . . . . .
O9 O 0.36528(15) 0.66679(11) 0.27951(11) 0.0304(5) Uani 1 1 d . . . . .
N1 N 0.39752(18) 1.02759(14) 0.07193(13) 0.0293(6) Uani 1 1 d . . . . .
N2 N 0.20763(18) 1.00850(14) 0.06313(13) 0.0305(6) Uani 1 1 d . . . . .
N3 N 0.28026(18) 0.92882(14) 0.51670(13) 0.0268(6) Uani 1 1 d . . . . .
N4 N 0.09303(17) 0.89709(14) 0.51001(12) 0.0248(6) Uani 1 1 d . . . . .
N5 N 0.45059(18) 0.56549(14) 0.39628(13) 0.0268(6) Uani 1 1 d . . . . .
N6 N 0.26478(18) 0.54659(14) 0.37417(13) 0.0291(6) Uani 1 1 d . . . . .
C1 C 0.4774(2) 0.95703(16) 0.21133(16) 0.0250(7) Uani 1 1 d . . . . .
C2 C 0.5159(2) 1.02361(17) 0.15678(16) 0.0287(8) Uani 1 1 d . . . . .
C3 C 0.5956(2) 1.06394(19) 0.16787(18) 0.0369(8) Uani 1 1 d . . . . .
H3 H 0.6209 1.1066 0.1316 0.044 Uiso 1 1 calc R U . . .
C4 C 0.6365(2) 1.04137(18) 0.23123(17) 0.0336(8) Uani 1 1 d . . . . .
H4 H 0.6870 1.0692 0.2390 0.040 Uiso 1 1 calc R U . . .
C5 C 0.6000(2) 0.97501(17) 0.28413(17) 0.0293(8) Uani 1 1 d . . . . .
H5 H 0.6287 0.9593 0.3269 0.035 Uiso 1 1 calc R U . . .
C6 C 0.5240(2) 0.93159(16) 0.27640(16) 0.0249(7) Uani 1 1 d . . . . .
C7 C 0.4783(2) 1.05235(18) 0.08883(18) 0.0346(8) Uani 1 1 d . . . . .
H7 H 0.5142 1.0914 0.0545 0.042 Uiso 1 1 calc R U . . .
C8 C 0.3634(2) 1.05929(17) 0.00342(16) 0.0291(8) Uani 1 1 d . . . . .
C9 C 0.4244(2) 1.09557(18) -0.05552(17) 0.0344(8) Uani 1 1 d . . . . .
H9 H 0.4943 1.1017 -0.0526 0.041 Uiso 1 1 calc R U . . .
C10 C 0.3798(2) 1.12243(19) -0.11859(17) 0.0370(9) Uani 1 1 d . . . . .
H10 H 0.4200 1.1469 -0.1584 0.044 Uiso 1 1 calc R U . . .
C11 C 0.2759(3) 1.1133(2) -0.12326(17) 0.0416(9) Uani 1 1 d . . . . .
H11 H 0.2468 1.1323 -0.1661 0.050 Uiso 1 1 calc R U . . .
C12 C 0.2147(2) 1.07620(19) -0.06454(17) 0.0379(9) Uani 1 1 d . . . . .
H12 H 0.1451 1.0697 -0.0678 0.045 Uiso 1 1 calc R U . . .
C13 C 0.2588(2) 1.04909(18) -0.00120(16) 0.0323(8) Uani 1 1 d . . . . .
C14 C 0.1106(2) 1.01785(19) 0.07298(17) 0.0345(8) Uani 1 1 d . . . . .
H14 H 0.0750 1.0522 0.0366 0.041 Uiso 1 1 calc R U . . .
C15 C 0.0561(2) 0.97821(18) 0.13664(16) 0.0287(8) Uani 1 1 d . . . . .
C16 C 0.0979(2) 0.91714(17) 0.19222(16) 0.0265(7) Uani 1 1 d . . . . .
C17 C 0.0352(2) 0.87761(16) 0.25204(15) 0.0243(7) Uani 1 1 d . . . . .
C18 C -0.0635(2) 0.90258(17) 0.25514(16) 0.0265(7) Uani 1 1 d . . . . .
H18 H -0.1041 0.8774 0.2946 0.032 Uiso 1 1 calc R U . . .
C19 C -0.1049(2) 0.96395(18) 0.20161(17) 0.0325(8) Uani 1 1 d . . . . .
H19 H -0.1711 0.9797 0.2058 0.039 Uiso 1 1 calc R U . . .
C20 C -0.0456(2) 1.00059(18) 0.14262(17) 0.0349(8) Uani 1 1 d . . . . .
H20 H -0.0728 1.0407 0.1061 0.042 Uiso 1 1 calc R U . . .
C21 C 0.0771(2) 0.80738(16) 0.30806(15) 0.0239(7) Uani 1 1 d . . . . .
H21 H 0.1496 0.8159 0.3126 0.029 Uiso 1 1 calc R U . . .
C22 C 0.0218(2) 0.79033(16) 0.37696(15) 0.0223(7) Uani 1 1 d . . . . .
C23 C -0.0623(2) 0.74359(17) 0.39838(16) 0.0282(7) Uani 1 1 d . . . . .
H23 H -0.0799 0.7176 0.3731 0.034 Uiso 1 1 calc R U . . .
C24 C -0.1223(2) 0.73411(18) 0.45745(16) 0.0326(8) Uani 1 1 d . . . . .
H24 H -0.1788 0.7025 0.4708 0.039 Uiso 1 1 calc R U . . .
C25 C -0.0964(2) 0.77189(17) 0.49480(16) 0.0294(8) Uani 1 1 d . . . . .
H25 H -0.1369 0.7669 0.5331 0.035 Uiso 1 1 calc R U . . .
C26 C -0.0087(2) 0.81882(17) 0.47616(15) 0.0258(7) Uani 1 1 d . . . . .
C27 C 0.0521(2) 0.82789(16) 0.41643(15) 0.0233(7) Uani 1 1 d . . . . .
C28 C 0.0125(2) 0.85735(17) 0.51690(15) 0.0259(7) Uani 1 1 d . . . . .
H28 H -0.0356 0.8536 0.5513 0.031 Uiso 1 1 calc R U . . .
C29 C 0.1080(2) 0.93451(16) 0.55212(15) 0.0262(7) Uani 1 1 d . . . . .
C30 C 0.2112(2) 0.95209(17) 0.55581(15) 0.0257(7) Uani 1 1 d . . . . .
C31 C 0.2365(2) 0.99023(17) 0.59400(17) 0.0319(8) Uani 1 1 d . . . . .
H31 H 0.3044 1.0031 0.5954 0.038 Uiso 1 1 calc R U . . .
C32 C 0.1604(2) 1.00917(18) 0.63007(16) 0.0328(8) Uani 1 1 d . . . . .
H32 H 0.1775 1.0339 0.6566 0.039 Uiso 1 1 calc R U . . .
C33 C 0.0584(2) 0.99147(17) 0.62704(16) 0.0312(8) Uani 1 1 d . . . . .
H33 H 0.0077 1.0046 0.6513 0.037 Uiso 1 1 calc R U . . .
C34 C 0.0325(2) 0.95469(17) 0.58843(15) 0.0289(8) Uani 1 1 d . . . . .
H34 H -0.0358 0.9431 0.5865 0.035 Uiso 1 1 calc R U . . .
C35 C 0.3770(2) 0.91871(17) 0.53043(16) 0.0277(7) Uani 1 1 d . . . . .
H35 H 0.3998 0.9291 0.5659 0.033 Uiso 1 1 calc R U . . .
C36 C 0.4507(2) 0.89271(17) 0.49472(16) 0.0262(7) Uani 1 1 d . . . . .
C37 C 0.5489(2) 0.87625(17) 0.52327(16) 0.0277(7) Uani 1 1 d . . . . .
H37 H 0.5626 0.8843 0.5618 0.033 Uiso 1 1 calc R U . . .
C38 C 0.6236(2) 0.84861(16) 0.49434(16) 0.0262(7) Uani 1 1 d . . . . .
H38 H 0.6875 0.8364 0.5137 0.031 Uiso 1 1 calc R U . . .
C39 C 0.6027(2) 0.83896(16) 0.43554(15) 0.0259(7) Uani 1 1 d . . . . .
H39 H 0.6535 0.8194 0.4166 0.031 Uiso 1 1 calc R U . . .
C40 C 0.5086(2) 0.85746(16) 0.40380(15) 0.0233(7) Uani 1 1 d . . . . .
C41 C 0.4297(2) 0.88396(16) 0.43485(16) 0.0244(7) Uani 1 1 d . . . . .
C42 C 0.4937(2) 0.85675(16) 0.33389(15) 0.0235(7) Uani 1 1 d . . . . .
H42 H 0.4209 0.8481 0.3302 0.028 Uiso 1 1 calc R U . . .
C43 C 0.5549(2) 0.79408(16) 0.32778(15) 0.0225(7) Uani 1 1 d . . . . .
C44 C 0.6548(2) 0.80568(17) 0.30138(15) 0.0261(7) Uani 1 1 d . . . . .
H44 H 0.6814 0.8536 0.2829 0.031 Uiso 1 1 calc R U . . .
C45 C 0.7174(2) 0.74823(18) 0.30133(16) 0.0296(8) Uani 1 1 d . . . . .
H45 H 0.7840 0.7582 0.2828 0.036 Uiso 1 1 calc R U . . .
C46 C 0.6800(2) 0.67776(17) 0.32857(16) 0.0284(8) Uani 1 1 d . . . . .
H46 H 0.7223 0.6392 0.3302 0.034 Uiso 1 1 calc R U . . .
C47 C 0.5781(2) 0.66244(17) 0.35439(16) 0.0270(7) Uani 1 1 d . . . . .
C48 C 0.5129(2) 0.72172(17) 0.35360(15) 0.0256(7) Uani 1 1 d . . . . .
C49 C 0.5449(2) 0.58749(17) 0.38004(16) 0.0277(7) Uani 1 1 d . . . . .
H49 H 0.5944 0.5517 0.3856 0.033 Uiso 1 1 calc R U . . .
C50 C 0.4231(2) 0.49035(17) 0.41781(15) 0.0266(7) Uani 1 1 d . . . . .
C51 C 0.4862(2) 0.42955(17) 0.44991(16) 0.0290(8) Uani 1 1 d . . . . .
H51 H 0.5518 0.4361 0.4618 0.035 Uiso 1 1 calc R U . . .
C52 C 0.4500(2) 0.35882(18) 0.46401(17) 0.0364(9) Uani 1 1 d . . . . .
H52 H 0.4917 0.3179 0.4855 0.044 Uiso 1 1 calc R U . . .
C53 C 0.3518(2) 0.34930(18) 0.44601(17) 0.0358(8) Uani 1 1 d . . . . .
H53 H 0.3295 0.3022 0.4537 0.043 Uiso 1 1 calc R U . . .
C54 C 0.2871(2) 0.40889(17) 0.41683(17) 0.0325(8) Uani 1 1 d . . . . .
H54 H 0.2207 0.4017 0.4066 0.039 Uiso 1 1 calc R U . . .
C55 C 0.3218(2) 0.47994(17) 0.40286(16) 0.0273(7) Uani 1 1 d . . . . .
C56 C 0.1836(2) 0.55068(18) 0.33982(17) 0.0324(8) Uani 1 1 d . . . . .
H56 H 0.1640 0.5087 0.3346 0.039 Uiso 1 1 calc R U . . .
C57 C 0.1222(2) 0.61598(18) 0.30930(17) 0.0313(8) Uani 1 1 d . . . . .
C58 C 0.1380(2) 0.68070(17) 0.32002(16) 0.0266(7) Uani 1 1 d . . . . .
C59 C 0.0701(2) 0.74205(17) 0.28913(16) 0.0260(7) Uani 1 1 d . . . . .
C60 C -0.0055(2) 0.73696(18) 0.24790(17) 0.0317(8) Uani 1 1 d . . . . .
H60 H -0.0479 0.7774 0.2264 0.038 Uiso 1 1 calc R U . . .
C61 C -0.0204(2) 0.67277(19) 0.23737(18) 0.0386(9) Uani 1 1 d . . . . .
H61 H -0.0719 0.6708 0.2095 0.046 Uiso 1 1 calc R U . . .
C62 C 0.0420(2) 0.61330(19) 0.26870(18) 0.0376(9) Uani 1 1 d . . . . .
H62 H 0.0312 0.5702 0.2630 0.045 Uiso 1 1 calc R U . . .
C63 C 0.2404(3) 1.0096(2) 0.24683(17) 0.0428(9) Uani 1 1 d . . . . .
H63A H 0.1702 0.9935 0.2564 0.064 Uiso 1 1 calc R U . . .
H63B H 0.2491 1.0531 0.2549 0.064 Uiso 1 1 calc R U . . .
H63C H 0.2838 0.9710 0.2763 0.064 Uiso 1 1 calc R U . . .
C64 C 0.2622(3) 0.73700(18) 0.49202(18) 0.0393(9) Uani 1 1 d . . . . .
H64A H 0.2006 0.7117 0.4908 0.059 Uiso 1 1 calc R U . . .
H64B H 0.3072 0.7027 0.5246 0.059 Uiso 1 1 calc R U . . .
H64C H 0.2956 0.7574 0.4473 0.059 Uiso 1 1 calc R U . . .
C65 C 0.3568(3) 0.74157(19) 0.22709(18) 0.0411(9) Uani 1 1 d . . . . .
H65A H 0.3037 0.7435 0.1967 0.062 Uiso 1 1 calc R U . . .
H65B H 0.4208 0.7565 0.2015 0.062 Uiso 1 1 calc R U . . .
H65C H 0.3404 0.7744 0.2483 0.062 Uiso 1 1 calc R U . . .

loop_
_atom_site_aniso_label
_atom_site_aniso_U_11
_atom_site_aniso_U_22
_atom_site_aniso_U_33
_atom_site_aniso_U_23
_atom_site_aniso_U_13
_atom_site_aniso_U_12
Al1 0.0166(5) 0.0367(6) 0.0348(6) -0.0193(5) 0.0007(4) -0.0003(4)
Al2 0.0153(5) 0.0328(6) 0.0359(6) -0.0217(5) 0.0013(4) 0.0002(4)
Al3 0.0170(5) 0.0288(5) 0.0383(6) -0.0186(5) 0.0024(4) -0.0011(4)
F1 0.0215(10) 0.0441(11) 0.0442(11) -0.0262(10) 0.0057(8) -0.0049(8)
F2 0.0181(9) 0.0327(10) 0.0423(11) -0.0204(9) 0.0003(7) 0.0035(7)
F3 0.0202(9) 0.0364(11) 0.0402(11) -0.0194(9) 0.0051(8) -0.0020(8)
O1 0.0170(11) 0.0306(12) 0.0362(13) -0.0170(11) 0.0004(9) -0.0018(9)
O2 0.0159(11) 0.0354(13) 0.0369(13) -0.0183(11) 0.0038(9) 0.0009(9)
O3 0.0125(11) 0.0329(12) 0.0353(13) -0.0206(10) 0.0010(9) 0.0009(9)
O4 0.0141(11) 0.0309(12) 0.0355(13) -0.0182(10) 0.0045(9) -0.0057(9)
O5 0.0137(11) 0.0317(12) 0.0377(13) -0.0200(10) 0.0060(9) -0.0020(9)
O6 0.0160(11) 0.0345(13) 0.0411(13) -0.0231(11) 0.0008(9) 0.0002(9)
O7 0.0277(12) 0.0423(14) 0.0367(14) -0.0234(11) -0.0007(10) -0.0014(10)
O8 0.0200(11) 0.0308(12) 0.0427(13) -0.0231(11) 0.0019(9) 0.0020(9)
O9 0.0222(12) 0.0308(13) 0.0375(13) -0.0140(11) 0.0012(9) 0.0004(9)
N1 0.0191(14) 0.0357(16) 0.0370(17) -0.0195(14) 0.0010(12) 0.0002(12)
N2 0.0191(15) 0.0429(17) 0.0322(16) -0.0184(14) -0.0018(11) -0.0012(12)
N3 0.0165(14) 0.0365(16) 0.0370(16) -0.0251(13) 0.0019(11) -0.0019(11)
N4 0.0150(13) 0.0320(15) 0.0325(15) -0.0186(13) 0.0006(11) 0.0028(11)
N5 0.0190(14) 0.0326(16) 0.0339(16) -0.0190(13) -0.0002(11) -0.0010(11)
N6 0.0186(14) 0.0299(16) 0.0408(17) -0.0172(13) 0.0032(12) -0.0020(12)
C1 0.0167(16) 0.0266(18) 0.0349(19) -0.0162(16) 0.0023(13) -0.0024(13)
C2 0.0224(17) 0.0293(19) 0.033(2) -0.0120(16) 0.0002(14) -0.0051(14)
C3 0.0274(19) 0.032(2) 0.045(2) -0.0094(17) -0.0018(16) -0.0057(15)
C4 0.0221(18) 0.032(2) 0.049(2) -0.0192(18) -0.0042(15) -0.0070(15)
C5 0.0186(17) 0.033(2) 0.036(2) -0.0148(16) -0.0019(14) 0.0017(14)
C6 0.0135(16) 0.0283(18) 0.0341(19) -0.0146(16) 0.0035(13) 0.0004(13)
C7 0.0284(19) 0.033(2) 0.042(2) -0.0162(17) 0.0015(15) -0.0069(15)
C8 0.0258(18) 0.034(2) 0.031(2) -0.0171(16) -0.0021(14) 0.0009(15)
C9 0.0215(18) 0.041(2) 0.043(2) -0.0205(18) 0.0051(15) -0.0033(15)
C10 0.033(2) 0.048(2) 0.031(2) -0.0182(18) 0.0087(15) -0.0055(16)
C11 0.031(2) 0.062(3) 0.031(2) -0.0199(19) -0.0026(15) -0.0019(18)
C12 0.0252(19) 0.055(2) 0.035(2) -0.0209(19) -0.0008(15) -0.0006(16)
C13 0.0262(19) 0.042(2) 0.032(2) -0.0188(17) 0.0031(15) 0.0004(15)
C14 0.0238(19) 0.048(2) 0.034(2) -0.0184(18) -0.0042(14) 0.0040(16)
C15 0.0164(16) 0.038(2) 0.0315(19) -0.0150(17) -0.0018(13) 0.0052(14)
C16 0.0180(17) 0.0325(19) 0.037(2) -0.0231(16) 0.0019(14) -0.0007(14)
C17 0.0155(16) 0.0318(19) 0.0346(19) -0.0229(16) -0.0014(13) 0.0022(13)
C18 0.0135(16) 0.037(2) 0.0350(19) -0.0211(16) 0.0034(13) -0.0022(14)
C19 0.0159(17) 0.042(2) 0.044(2) -0.0227(18) 0.0005(15) 0.0076(15)
C20 0.0252(19) 0.039(2) 0.039(2) -0.0160(18) -0.0032(15) 0.0026(15)
C21 0.0115(15) 0.0321(19) 0.0350(19) -0.0208(16) -0.0023(13) 0.0005(13)
C22 0.0110(15) 0.0281(18) 0.0283(18) -0.0125(15) 0.0004(12) 0.0026(13)
C23 0.0217(17) 0.0311(19) 0.037(2) -0.0194(16) -0.0010(14) 0.0000(14)
C24 0.0197(17) 0.039(2) 0.040(2) -0.0175(17) 0.0037(14) -0.0102(14)
C25 0.0185(17) 0.038(2) 0.0335(19) -0.0175(17) 0.0060(13) -0.0020(14)
C26 0.0170(16) 0.0307(18) 0.0319(18) -0.0154(15) 0.0001(13) 0.0026(13)
C27 0.0141(16) 0.0237(17) 0.0346(19) -0.0147(15) -0.0005(13) 0.0017(13)
C28 0.0179(16) 0.0341(19) 0.0278(18) -0.0154(15) 0.0020(13) 0.0030(14)
C29 0.0240(17) 0.0265(18) 0.0317(19) -0.0157(15) -0.0024(13) 0.0061(14)
C30 0.0209(17) 0.0289(18) 0.0322(19) -0.0178(15) 0.0002(13) 0.0041(13)
C31 0.0215(17) 0.035(2) 0.047(2) -0.0251(18) -0.0057(15) 0.0034(14)
C32 0.034(2) 0.039(2) 0.038(2) -0.0283(17) -0.0014(15) 0.0024(16)
C33 0.0240(18) 0.038(2) 0.038(2) -0.0228(17) 0.0012(14) 0.0087(15)
C34 0.0210(17) 0.037(2) 0.0308(19) -0.0164(16) 0.0008(13) 0.0030(14)
C35 0.0234(18) 0.0335(19) 0.0347(19) -0.0226(16) 0.0002(14) -0.0040(14)
C36 0.0168(16) 0.0314(19) 0.0359(19) -0.0197(16) 0.0022(13) -0.0034(13)
C37 0.0218(17) 0.0354(19) 0.0338(19) -0.0224(16) 0.0015(14) -0.0026(14)
C38 0.0156(16) 0.0301(18) 0.037(2) -0.0179(16) -0.0041(13) -0.0016(13)
C39 0.0172(16) 0.0292(18) 0.0338(19) -0.0162(16) 0.0053(13) -0.0016(13)
C40 0.0143(16) 0.0233(17) 0.0347(19) -0.0150(15) 0.0022(13) -0.0021(13)
C41 0.0158(16) 0.0243(17) 0.0356(19) -0.0151(15) 0.0027(13) -0.0043(13)
C42 0.0139(15) 0.0268(18) 0.0333(18) -0.0163(15) 0.0038(13) -0.0025(13)
C43 0.0171(16) 0.0283(18) 0.0266(17) -0.0160(15) -0.0011(12) 0.0004(13)
C44 0.0198(17) 0.0306(18) 0.0292(18) -0.0140(15) 0.0009(13) -0.0033(14)
C45 0.0136(16) 0.042(2) 0.0372(19) -0.0214(17) 0.0038(13) 0.0026(14)
C46 0.0168(16) 0.0314(19) 0.041(2) -0.0201(16) 0.0041(14) 0.0029(14)
C47 0.0179(16) 0.0291(19) 0.0363(19) -0.0160(16) -0.0011(13) 0.0008(14)
C48 0.0172(16) 0.0347(19) 0.0313(18) -0.0202(16) 0.0009(13) 0.0007(14)
C49 0.0162(17) 0.0303(19) 0.040(2) -0.0182(16) 0.0018(14) 0.0031(14)
C50 0.0203(17) 0.0325(19) 0.0309(19) -0.0177(16) 0.0070(13) -0.0025(14)
C51 0.0221(17) 0.035(2) 0.036(2) -0.0216(16) 0.0051(14) 0.0011(15)
C52 0.030(2) 0.028(2) 0.046(2) -0.0123(17) 0.0069(16) 0.0031(15)
C53 0.0286(19) 0.0270(19) 0.051(2) -0.0166(17) 0.0087(16) -0.0028(15)
C54 0.0210(17) 0.033(2) 0.047(2) -0.0205(17) 0.0079(15) -0.0061(15)
C55 0.0243(18) 0.0272(19) 0.0327(19) -0.0154(15) 0.0040(14) 0.0021(14)
C56 0.0212(18) 0.0308(19) 0.053(2) -0.0255(18) 0.0008(15) -0.0012(14)
C57 0.0184(17) 0.034(2) 0.049(2) -0.0256(17) -0.0031(14) -0.0014(14)
C58 0.0127(16) 0.0335(19) 0.0363(19) -0.0175(16) 0.0016(13) -0.0010(14)
C59 0.0152(16) 0.0316(19) 0.0378(19) -0.0214(16) 0.0039(13) -0.0037(13)
C60 0.0158(17) 0.039(2) 0.050(2) -0.0288(18) -0.0021(14) 0.0020(14)
C61 0.0195(18) 0.053(2) 0.056(2) -0.034(2) -0.0109(16) 0.0018(16)
C62 0.0262(19) 0.036(2) 0.063(2) -0.0314(19) -0.0080(16) 0.0010(15)
C63 0.041(2) 0.052(2) 0.044(2) -0.0281(19) 0.0005(17) 0.0010(18)
C64 0.032(2) 0.039(2) 0.055(2) -0.0284(19) -0.0005(16) 0.0041(16)
C65 0.032(2) 0.046(2) 0.046(2) -0.019(2) 0.0011(16) -0.0022(17)

loop_
_atom_type_symbol
_atom_type_description
_atom_type_scat_dispersion_real
_atom_type_scat_dispersion_imag
_atom_type_scat_source
C C 0.0033 0.0016 'International Tables Vol C Tables 4.2.6.8 and 6.1.1.4'
H H 0.0000 0.0000 'International Tables Vol C Tables 4.2.6.8 and 6.1.1.4'
N N 0.0061 0.0033 'International Tables Vol C Tables 4.2.6.8 and 6.1.1.4'
O O 0.0106 0.0060 'International Tables Vol C Tables 4.2.6.8 and 6.1.1.4'
Al Al 0.0645 0.0514 'International Tables Vol C Tables 4.2.6.8 and 6.1.1.4'
F F 0.0171 0.0103 'International Tables Vol C Tables 4.2.6.8 and 6.1.1.4'

loop_
_geom_angle_atom_site_label_1
_geom_angle_atom_site_label_2
_geom_angle_atom_site_label_3
_geom_angle
_geom_angle_site_symmetry_1
_geom_angle_site_symmetry_3
F1 Al1 O2 94.43(10) . .
F1 Al1 O1 95.56(10) . .
O2 Al1 O1 100.73(10) . .
F1 Al1 N1 90.74(10) . .
O2 Al1 N1 166.54(11) . .
O1 Al1 N1 91.10(11) . .
F1 Al1 O7 175.08(10) . .
O2 Al1 O7 88.73(10) . .
O1 Al1 O7 87.53(10) . .
N1 Al1 O7 85.37(10) . .
F1 Al1 N2 91.50(11) . .
O2 Al1 N2 89.75(11) . .
O1 Al1 N2 166.84(11) . .
N1 Al1 N2 77.69(11) . .
O7 Al1 N2 84.75(11) . .
F2 Al2 O4 94.99(10) . .
F2 Al2 O3 94.72(9) . .
O4 Al2 O3 99.65(10) . .
F2 Al2 N3 90.00(10) . .
O4 Al2 N3 167.80(10) . .
O3 Al2 N3 90.99(10) . .
F2 Al2 O8 174.84(10) . .
O4 Al2 O8 89.09(10) . .
O3 Al2 O8 87.69(9) . .
N3 Al2 O8 85.38(10) . .
F2 Al2 N4 92.63(10) . .
O4 Al2 N4 90.37(10) . .
O3 Al2 N4 166.99(11) . .
N3 Al2 N4 78.27(11) . .
O8 Al2 N4 84.17(9) . .
F3 Al3 O6 94.27(9) . .
F3 Al3 O5 95.93(10) . .
O6 Al3 O5 99.84(10) . .
F3 Al3 N5 90.54(10) . .
O6 Al3 N5 167.69(11) . .
O5 Al3 N5 90.91(11) . .
F3 Al3 O9 174.43(10) . .
O6 Al3 O9 89.15(9) . .
O5 Al3 O9 87.80(9) . .
N5 Al3 O9 85.26(9) . .
F3 Al3 N6 91.73(10) . .
O6 Al3 N6 90.51(11) . .
O5 Al3 N6 166.60(10) . .
N5 Al3 N6 78.01(11) . .
O9 Al3 N6 83.84(10) . .
C1 O1 Al1 127.35(19) . .
C16 O2 Al1 127.51(19) . .
C41 O3 Al2 128.58(19) . .
C27 O4 Al2 129.60(19) . .
C48 O5 Al3 127.88(18) . .
C58 O6 Al3 129.06(19) . .
C63 O7 Al1 124.2(2) . .
C64 O8 Al2 124.54(19) . .
C65 O9 Al3 124.68(19) . .
C7 N1 C8 121.5(3) . .
C7 N1 Al1 123.9(2) . .
C8 N1 Al1 114.3(2) . .
C14 N2 C13 121.5(3) . .
C14 N2 Al1 123.7(2) . .
C13 N2 Al1 114.1(2) . .
C35 N3 C30 121.4(3) . .
C35 N3 Al2 123.6(2) . .
C30 N3 Al2 114.6(2) . .
C28 N4 C29 121.9(2) . .
C28 N4 Al2 123.6(2) . .
C29 N4 Al2 114.28(19) . .
C49 N5 C50 121.1(3) . .
C49 N5 Al3 123.5(2) . .
C50 N5 Al3 114.79(19) . .
C56 N6 C55 121.0(3) . .
C56 N6 Al3 123.9(2) . .
C55 N6 Al3 114.7(2) . .
O1 C1 C2 122.5(3) . .
O1 C1 C6 119.2(3) . .
C2 C1 C6 118.3(3) . .
C3 C2 C1 120.5(3) . .
C3 C2 C7 116.4(3) . .
C1 C2 C7 123.1(3) . .
C4 C3 C2 121.0(3) . .
C3 C4 C5 118.1(3) . .
C6 C5 C4 123.9(3) . .
C5 C6 C1 118.0(3) . .
C5 C6 C42 121.6(3) . .
C1 C6 C42 120.3(3) . .
N1 C7 C2 124.3(3) . .
C9 C8 C13 120.4(3) . .
C9 C8 N1 125.9(3) . .
C13 C8 N1 113.6(3) . .
C10 C9 C8 119.0(3) . .
C9 C10 C11 120.7(3) . .
C10 C11 C12 120.6(3) . .
C13 C12 C11 119.1(3) . .
C12 C13 C8 120.2(3) . .
C12 C13 N2 125.9(3) . .
C8 C13 N2 113.8(3) . .
N2 C14 C15 123.4(3) . .
C20 C15 C16 119.6(3) . .
C20 C15 C14 117.2(3) . .
C16 C15 C14 123.2(3) . .
O2 C16 C15 122.7(3) . .
O2 C16 C17 118.1(3) . .
C15 C16 C17 119.2(3) . .
C18 C17 C16 118.4(3) . .
C18 C17 C21 122.8(3) . .
C16 C17 C21 118.7(2) . .
C17 C18 C19 123.0(3) . .
C20 C19 C18 118.6(3) . .
C19 C20 C15 121.0(3) . .
C17 C21 C59 111.3(2) . .
C17 C21 C22 110.7(2) . .
C59 C21 C22 111.0(2) . .
C23 C22 C27 119.7(3) . .
C23 C22 C21 120.8(3) . .
C27 C22 C21 119.2(2) . .
C22 C23 C24 121.9(3) . .
C25 C24 C23 119.2(3) . .
C24 C25 C26 121.1(3) . .
C25 C26 C28 117.9(3) . .
C25 C26 C27 119.5(3) . .
C28 C26 C27 122.6(3) . .
O4 C27 C22 119.4(2) . .
O4 C27 C26 122.0(3) . .
C22 C27 C26 118.6(3) . .
N4 C28 C26 125.2(3) . .
C34 C29 C30 119.2(3) . .
C34 C29 N4 126.7(3) . .
C30 C29 N4 114.1(2) . .
C31 C30 C29 120.1(3) . .
C31 C30 N3 126.1(3) . .
C29 C30 N3 113.8(3) . .
C30 C31 C32 119.7(3) . .
C31 C32 C33 120.5(3) . .
C34 C33 C32 120.2(3) . .
C33 C34 C29 120.3(3) . .
N3 C35 C36 124.6(3) . .
C41 C36 C37 120.8(3) . .
C41 C36 C35 123.5(3) . .
C37 C36 C35 115.7(3) . .
C38 C37 C36 120.2(3) . .
C37 C38 C39 119.1(3) . .
C38 C39 C40 122.7(3) . .
C39 C40 C41 118.3(3) . .
C39 C40 C42 121.1(2) . .
C41 C40 C42 120.3(3) . .
O3 C41 C36 122.3(3) . .
O3 C41 C40 119.0(3) . .
C36 C41 C40 118.8(3) . .
C43 C42 C6 111.3(2) . .
C43 C42 C40 110.4(2) . .
C6 C42 C40 110.2(2) . .
C44 C43 C48 118.9(3) . .
C44 C43 C42 120.7(3) . .
C48 C43 C42 120.3(2) . .
C43 C44 C45 122.7(3) . .
C46 C45 C44 119.4(3) . .
C45 C46 C47 120.8(3) . .
C46 C47 C49 116.8(3) . .
C46 C47 C48 119.9(3) . .
C49 C47 C48 123.3(3) . .
O5 C48 C43 120.4(3) . .
O5 C48 C47 121.4(3) . .
C43 C48 C47 118.3(3) . .
N5 C49 C47 124.7(3) . .
C51 C50 C55 120.1(3) . .
C51 C50 N5 126.2(3) . .
C55 C50 N5 113.7(3) . .
C50 C51 C52 119.4(3) . .
C53 C52 C51 120.1(3) . .
C54 C53 C52 120.9(3) . .
C53 C54 C55 119.6(3) . .
C54 C55 C50 119.7(3) . .
C54 C55 N6 126.6(3) . .
C50 C55 N6 113.7(3) . .
N6 C56 C57 124.2(3) . .
C62 C57 C58 120.0(3) . .
C62 C57 C56 117.1(3) . .
C58 C57 C56 122.9(3) . .
O6 C58 C57 122.8(3) . .
O6 C58 C59 118.6(3) . .
C57 C58 C59 118.6(3) . .
C60 C59 C58 118.7(3) . .
C60 C59 C21 122.0(3) . .
C58 C59 C21 119.0(3) . .
C59 C60 C61 122.3(3) . .
C62 C61 C60 119.1(3) . .
C61 C62 C57 121.3(3) . .

loop_
_geom_bond_atom_site_label_1
_geom_bond_atom_site_label_2
_geom_bond_distance
_geom_bond_site_symmetry_2
Al1 F1 1.755(2) .
Al1 O2 1.824(2) .
Al1 O1 1.830(2) .
Al1 N1 2.017(3) .
Al1 O7 2.023(2) .
Al1 N2 2.030(3) .
Al2 F2 1.752(2) .
Al2 O4 1.819(2) .
Al2 O3 1.830(2) .
Al2 N3 2.022(3) .
Al2 O8 2.026(2) .
Al2 N4 2.028(3) .
Al3 F3 1.756(2) .
Al3 O6 1.821(2) .
Al3 O5 1.832(2) .
Al3 N5 2.020(3) .
Al3 O9 2.023(2) .
Al3 N6 2.035(3) .
O1 C1 1.326(3) .
O2 C16 1.325(3) .
O3 C41 1.327(3) .
O4 C27 1.316(3) .
O5 C48 1.321(3) .
O6 C58 1.318(4) .
O7 C63 1.455(4) .
O8 C64 1.457(4) .
O9 C65 1.445(4) .
N1 C7 1.296(4) .
N1 C8 1.423(4) .
N2 C14 1.301(4) .
N2 C13 1.417(4) .
N3 C35 1.302(4) .
N3 C30 1.414(4) .
N4 C28 1.289(4) .
N4 C29 1.414(4) .
N5 C49 1.297(4) .
N5 C50 1.413(4) .
N6 C56 1.296(4) .
N6 C55 1.422(4) .
C1 C2 1.429(4) .
C1 C6 1.429(4) .
C2 C3 1.409(4) .
C2 C7 1.429(4) .
C3 C4 1.369(5) .
C4 C5 1.404(4) .
C5 C6 1.383(4) .
C6 C42 1.525(4) .
C8 C9 1.387(4) .
C8 C13 1.396(4) .
C9 C10 1.379(5) .
C10 C11 1.384(5) .
C11 C12 1.388(4) .
C12 C13 1.381(4) .
C14 C15 1.424(4) .
C15 C20 1.415(4) .
C15 C16 1.419(4) .
C16 C17 1.422(4) .
C17 C18 1.387(4) .
C17 C21 1.522(4) .
C18 C19 1.398(4) .
C19 C20 1.377(4) .
C21 C59 1.523(4) .
C21 C22 1.526(4) .
C22 C23 1.381(4) .
C22 C27 1.415(4) .
C23 C24 1.410(4) .
C24 C25 1.364(4) .
C25 C26 1.421(4) .
C26 C28 1.422(4) .
C26 C27 1.429(4) .
C29 C34 1.394(4) .
C29 C30 1.409(4) .
C30 C31 1.383(4) .
C31 C32 1.383(4) .
C32 C33 1.392(4) .
C33 C34 1.371(4) .
C35 C36 1.433(4) .
C36 C41 1.406(4) .
C36 C37 1.418(4) .
C37 C38 1.370(4) .
C38 C39 1.393(4) .
C39 C40 1.398(4) .
C40 C41 1.421(4) .
C40 C42 1.528(4) .
C42 C43 1.525(4) .
C43 C44 1.385(4) .
C43 C48 1.416(4) .
C44 C45 1.400(4) .
C45 C46 1.360(4) .
C46 C47 1.408(4) .
C47 C49 1.422(4) .
C47 C48 1.444(4) .
C50 C51 1.392(4) .
C50 C55 1.411(4) .
C51 C52 1.394(4) .
C52 C53 1.391(5) .
C53 C54 1.381(4) .
C54 C55 1.394(4) .
C56 C57 1.437(4) .
C57 C62 1.403(4) .
C57 C58 1.420(4) .
C58 C59 1.434(4) .
C59 C60 1.384(4) .
C60 C61 1.406(4) .
C61 C62 1.367(4) .
